data_4501239
loop_
_publ_author_name
'Bacchi, Alessia'
'Cantoni, Giulia'
'Granelli, Matteo'
'Mazza, Simona'
'Pelagatti, Paolo'
'Rispoli, Gabriele'

_publ_section_title
;
 Hydrogen Bond Optimization via Molecular Design for the Fabrication of
 Crystalline Organometallic Wheel-and-Axle Compounds Based on
 Half-Sandwich Ru(II) Units
;
_journal_issue 11
_journal_name_full 'Crystal Growth &amp; Design'
_journal_page_first 5039
_journal_paper_doi 10.1021/cg200940j
_journal_volume 11
_journal_year 2011
_chemical_formula_sum 'C16 H17 Cl2 N O2 Ru'
_chemical_formula_weight 427.28
_chemical_name_systematic
; 
 ? 
;
_space_group_IT_number 2
_symmetry_cell_setting triclinic
_symmetry_space_group_name_Hall '-P 1'
_symmetry_space_group_name_H-M 'P -1'
_atom_sites_solution_hydrogens geom
_atom_sites_solution_primary direct
_atom_sites_solution_secondary difmap
_audit_creation_method SHELXL-97
_cell_angle_alpha 88.487(5)
_cell_angle_beta 82.809(5)
_cell_angle_gamma 68.192(5)
_cell_formula_units_Z 2
_cell_length_a 7.712(5)
_cell_length_b 8.864(5)
_cell_length_c 14.729(5)
_cell_measurement_reflns_used 800
_cell_measurement_temperature 293(2)
_cell_measurement_theta_max 18
_cell_measurement_theta_min 4
_cell_volume 927.2(9)
_computing_structure_refinement 'SHELXL-97 (Sheldrick, 1997)'
_computing_structure_solution 'SIR97 (Altomare et al. 1997)'
_diffrn_ambient_temperature 293(2)
_diffrn_detector_area_resol_mean 8.2
_diffrn_measured_fraction_theta_full 0.999
_diffrn_measured_fraction_theta_max 0.999
_diffrn_measurement_device_type diffractometer
_diffrn_measurement_method '\w scan'
_diffrn_radiation_monochromator graphite
_diffrn_radiation_source 'fine-focus sealed tube'
_diffrn_radiation_type MoK\a
_diffrn_radiation_wavelength 0.71073
_diffrn_reflns_av_R_equivalents 0.0340
_diffrn_reflns_av_sigmaI/netI 0.0349
_diffrn_reflns_limit_h_max 8
_diffrn_reflns_limit_h_min -8
_diffrn_reflns_limit_k_max 10
_diffrn_reflns_limit_k_min -10
_diffrn_reflns_limit_l_max 17
_diffrn_reflns_limit_l_min -17
_diffrn_reflns_number 9493
_diffrn_reflns_theta_full 24.32
_diffrn_reflns_theta_max 24.32
_diffrn_reflns_theta_min 1.39
_exptl_absorpt_coefficient_mu 1.138
_exptl_absorpt_correction_T_max 1
_exptl_absorpt_correction_T_min 0.77
_exptl_absorpt_correction_type multi-scan
_exptl_absorpt_process_details 'SADABS procedure'
_exptl_crystal_colour orange
_exptl_crystal_density_diffrn 1.530
_exptl_crystal_density_method 'not measured'
_exptl_crystal_description prism
_exptl_crystal_F_000 428
_exptl_crystal_size_max 0.1
_exptl_crystal_size_mid 0.06
_exptl_crystal_size_min 0.04
_refine_diff_density_max 0.361
_refine_diff_density_min -0.306
_refine_diff_density_rms 0.067
_refine_ls_extinction_method none
_refine_ls_goodness_of_fit_ref 1.001
_refine_ls_hydrogen_treatment mixed
_refine_ls_matrix_type full
_refine_ls_number_parameters 203
_refine_ls_number_reflns 3020
_refine_ls_number_restraints 0
_refine_ls_restrained_S_all 1.001
_refine_ls_R_factor_all 0.0359
_refine_ls_R_factor_gt 0.0285
_refine_ls_shift/su_max 0.005
_refine_ls_shift/su_mean 0.000
_refine_ls_structure_factor_coef Fsqd
_refine_ls_weighting_details 'calc w=1/[\s^2^(Fo^2^)+(0.0364P)^2^+0.2169P] where P=(Fo^2^+2Fc^2^)/3'
_refine_ls_weighting_scheme calc
_refine_ls_wR_factor_gt 0.0647
_refine_ls_wR_factor_ref 0.0681
_reflns_number_gt 2622
_reflns_number_total 3020
_reflns_threshold_expression >2sigma(I)
_cod_data_source_file cg200940j_si_002.cif
_cod_data_source_block 4a
_cod_original_sg_symbol_H-M P-1
_cod_database_code 4501239

loop_
_symmetry_equiv_pos_as_xyz
'x, y, z'
'-x, -y, -z'

loop_
_atom_site_label
_atom_site_type_symbol
_atom_site_fract_x
_atom_site_fract_y
_atom_site_fract_z
_atom_site_U_iso_or_equiv
_atom_site_adp_type
_atom_site_occupancy
_atom_site_symmetry_multiplicity
_atom_site_calc_flag
_atom_site_refinement_flags
Ru1 Ru 0.33004(3) -0.22561(3) 0.397965(18) 0.03158(10) Uani 1 1 d .
Cl1 Cl 0.62307(11) -0.23986(10) 0.44675(6) 0.0401(2) Uani 1 1 d .
Cl2 Cl 0.19716(11) -0.17152(10) 0.55745(6) 0.0427(2) Uani 1 1 d .
N1 N 0.2597(4) 0.0358(3) 0.40466(17) 0.0343(6) Uani 1 1 d .
H1A H 0.1349 0.0826 0.4218 0.041 Uiso 1 1 calc R
H1B H 0.3167 0.0558 0.4501 0.041 Uiso 1 1 calc R
O1 O 0.6026(4) 0.3600(4) 0.07271(18) 0.0647(8) Uani 1 1 d .
O2 O 0.2988(4) 0.4665(4) 0.0555(2) 0.0731(9) Uani 1 1 d .
C1 C 0.4160(5) -0.4840(4) 0.3667(3) 0.0470(9) Uani 1 1 d .
H1 H 0.4941 -0.5739 0.3954 0.056 Uiso 1 1 calc R
C2 C 0.2231(5) -0.4184(4) 0.3954(3) 0.0497(10) Uani 1 1 d .
H2 H 0.1722 -0.4667 0.4428 0.060 Uiso 1 1 calc R
C3 C 0.1029(5) -0.2791(5) 0.3536(3) 0.0508(10) Uani 1 1 d .
H3 H -0.0255 -0.2361 0.3736 0.061 Uiso 1 1 calc R
C4 C 0.1797(5) -0.2071(4) 0.2819(3) 0.0478(9) Uani 1 1 d .
H4 H 0.1025 -0.1143 0.2552 0.057 Uiso 1 1 calc R
C5 C 0.3741(5) -0.2751(4) 0.2501(2) 0.0418(8) Uani 1 1 d .
C6 C 0.4908(5) -0.4119(4) 0.2935(2) 0.0434(9) Uani 1 1 d .
C7 C 0.6922(5) -0.4545(5) 0.2529(3) 0.0594(11) Uani 1 1 d .
H7A H 0.7349 -0.5509 0.2138 0.071 Uiso 1 1 calc R
H7B H 0.7737 -0.4729 0.3005 0.071 Uiso 1 1 calc R
C8 C 0.6895(6) -0.3057(6) 0.1975(3) 0.0711(13) Uani 1 1 d .
H8A H 0.7776 -0.3382 0.1420 0.085 Uiso 1 1 calc R
H8B H 0.7238 -0.2329 0.2331 0.085 Uiso 1 1 calc R
C9 C 0.4873(6) -0.2217(5) 0.1742(3) 0.0587(11) Uani 1 1 d .
H9A H 0.4500 -0.1044 0.1747 0.070 Uiso 1 1 calc R
H9B H 0.4739 -0.2579 0.1149 0.070 Uiso 1 1 calc R
C10 C 0.3038(4) 0.1188(4) 0.3256(2) 0.0330(7) Uani 1 1 d .
C11 C 0.1652(5) 0.2077(4) 0.2736(2) 0.0454(9) Uani 1 1 d .
H11 H 0.0423 0.2135 0.2896 0.055 Uiso 1 1 calc R
C12 C 0.2081(5) 0.2881(4) 0.1980(3) 0.0506(10) Uani 1 1 d .
H12 H 0.1140 0.3483 0.1631 0.061 Uiso 1 1 calc R
C13 C 0.3911(5) 0.2795(4) 0.1737(2) 0.0413(8) Uani 1 1 d .
C14 C 0.5301(5) 0.1884(4) 0.2260(2) 0.0423(8) Uani 1 1 d .
H14 H 0.6536 0.1805 0.2095 0.051 Uiso 1 1 calc R
C15 C 0.4868(5) 0.1096(4) 0.3021(2) 0.0382(8) Uani 1 1 d .
H15 H 0.5801 0.0504 0.3376 0.046 Uiso 1 1 calc R
C16 C 0.4381(6) 0.3725(5) 0.0955(3) 0.0506(10) Uani 1 1 d .
H1O H 0.338(10) 0.516(9) 0.007(5) 0.20(4) Uiso 1 1 d .

loop_
_atom_site_aniso_label
_atom_site_aniso_U_11
_atom_site_aniso_U_22
_atom_site_aniso_U_33
_atom_site_aniso_U_23
_atom_site_aniso_U_13
_atom_site_aniso_U_12
Ru1 0.02768(16) 0.02926(16) 0.03709(17) 0.00963(11) -0.00226(11) -0.01088(11)
Cl1 0.0310(4) 0.0416(5) 0.0483(5) 0.0072(4) -0.0058(4) -0.0144(4)
Cl2 0.0342(5) 0.0487(5) 0.0394(5) 0.0151(4) 0.0011(4) -0.0116(4)
N1 0.0346(15) 0.0300(14) 0.0349(15) 0.0109(12) -0.0007(12) -0.0100(12)
O1 0.066(2) 0.077(2) 0.0583(18) 0.0339(15) -0.0031(14) -0.0387(16)
O2 0.069(2) 0.085(2) 0.067(2) 0.0476(18) -0.0119(16) -0.0324(18)
C1 0.058(2) 0.0279(18) 0.058(2) 0.0074(17) -0.0142(19) -0.0176(17)
C2 0.055(2) 0.049(2) 0.058(2) 0.0075(19) -0.0052(19) -0.035(2)
C3 0.038(2) 0.058(2) 0.063(3) 0.001(2) -0.0063(18) -0.0243(19)
C4 0.048(2) 0.044(2) 0.053(2) 0.0087(18) -0.0207(18) -0.0146(18)
C5 0.049(2) 0.041(2) 0.039(2) 0.0028(16) -0.0069(16) -0.0199(17)
C6 0.045(2) 0.036(2) 0.047(2) -0.0016(17) -0.0034(17) -0.0127(17)
C7 0.046(2) 0.055(2) 0.066(3) -0.017(2) 0.007(2) -0.0088(19)
C8 0.062(3) 0.086(3) 0.066(3) -0.012(3) 0.022(2) -0.038(3)
C9 0.085(3) 0.060(3) 0.036(2) 0.0044(19) 0.003(2) -0.037(2)
C10 0.0362(19) 0.0275(17) 0.0334(18) 0.0101(14) 0.0008(14) -0.0119(14)
C11 0.034(2) 0.050(2) 0.047(2) 0.0181(18) 0.0015(16) -0.0131(17)
C12 0.049(2) 0.051(2) 0.047(2) 0.0225(19) -0.0080(18) -0.0137(19)
C13 0.047(2) 0.038(2) 0.038(2) 0.0095(16) 0.0002(16) -0.0172(17)
C14 0.041(2) 0.0374(19) 0.051(2) 0.0090(17) -0.0003(17) -0.0200(16)
C15 0.039(2) 0.0343(18) 0.041(2) 0.0134(15) -0.0024(15) -0.0147(16)
C16 0.067(3) 0.049(2) 0.041(2) 0.0116(18) 0.000(2) -0.030(2)

loop_
_atom_type_symbol
_atom_type_description
_atom_type_scat_dispersion_real
_atom_type_scat_dispersion_imag
_atom_type_scat_source
C C 0.0033 0.0016 'International Tables Vol C Tables 4.2.6.8 and 6.1.1.4'
H H 0.0000 0.0000 'International Tables Vol C Tables 4.2.6.8 and 6.1.1.4'
N N 0.0061 0.0033 'International Tables Vol C Tables 4.2.6.8 and 6.1.1.4'
O O 0.0106 0.0060 'International Tables Vol C Tables 4.2.6.8 and 6.1.1.4'
Cl Cl 0.1484 0.1585 'International Tables Vol C Tables 4.2.6.8 and 6.1.1.4'
Ru Ru -1.2594 0.8363 'International Tables Vol C Tables 4.2.6.8 and 6.1.1.4'

loop_
_geom_angle_atom_site_label_1
_geom_angle_atom_site_label_2
_geom_angle_atom_site_label_3
_geom_angle
C4 Ru1 C3 37.94(14)
C4 Ru1 C2 68.72(14)
C3 Ru1 C2 38.44(14)
C4 Ru1 N1 92.37(12)
C3 Ru1 N1 110.51(13)
C2 Ru1 N1 146.00(13)
C4 Ru1 C1 81.46(14)
C3 Ru1 C1 68.88(14)
C2 Ru1 C1 37.49(14)
N1 Ru1 C1 170.25(11)
C4 Ru1 C6 68.34(14)
C3 Ru1 C6 80.75(14)
C2 Ru1 C6 67.56(14)
N1 Ru1 C6 132.80(11)
C1 Ru1 C6 37.70(13)
C4 Ru1 C5 37.97(14)
C3 Ru1 C5 68.30(14)
C2 Ru1 C5 80.38(14)
N1 Ru1 C5 102.30(11)
C1 Ru1 C5 68.23(13)
C6 Ru1 C5 37.53(13)
C4 Ru1 Cl1 145.00(11)
C3 Ru1 Cl1 165.43(11)
C2 Ru1 Cl1 127.72(11)
N1 Ru1 Cl1 84.04(7)
C1 Ru1 Cl1 96.66(10)
C6 Ru1 Cl1 88.80(10)
C5 Ru1 Cl1 108.87(10)
C4 Ru1 Cl2 127.08(11)
C3 Ru1 Cl2 96.24(11)
C2 Ru1 Cl2 88.93(11)
N1 Ru1 Cl2 80.27(7)
C1 Ru1 Cl2 109.47(10)
C6 Ru1 Cl2 145.90(10)
C5 Ru1 Cl2 164.34(10)
Cl1 Ru1 Cl2 86.72(4)
C10 N1 Ru1 120.1(2)
C2 C1 C6 118.9(3)
C2 C1 Ru1 70.4(2)
C6 C1 Ru1 71.29(19)
C1 C2 C3 121.2(3)
C1 C2 Ru1 72.1(2)
C3 C2 Ru1 70.6(2)
C4 C3 C2 119.3(3)
C4 C3 Ru1 71.0(2)
C2 C3 Ru1 71.0(2)
C3 C4 C5 120.3(3)
C3 C4 Ru1 71.1(2)
C5 C4 Ru1 72.6(2)
C6 C5 C4 119.3(3)
C6 C5 C9 110.7(3)
C4 C5 C9 130.0(3)
C6 C5 Ru1 70.9(2)
C4 C5 Ru1 69.5(2)
C9 C5 Ru1 130.4(3)
C5 C6 C1 121.0(3)
C5 C6 C7 109.8(3)
C1 C6 C7 129.1(3)
C5 C6 Ru1 71.6(2)
C1 C6 Ru1 71.0(2)
C7 C6 Ru1 127.4(3)
C6 C7 C8 103.9(3)
C7 C8 C9 106.3(3)
C5 C9 C8 102.6(3)
C11 C10 C15 120.2(3)
C11 C10 N1 120.4(3)
C15 C10 N1 119.4(3)
C12 C11 C10 120.2(3)
C11 C12 C13 120.1(3)
C12 C13 C14 119.3(3)
C12 C13 C16 120.9(3)
C14 C13 C16 119.8(3)
C15 C14 C13 120.6(3)
C14 C15 C10 119.6(3)
O1 C16 O2 123.3(3)
O1 C16 C13 120.3(4)
O2 C16 C13 116.4(4)

loop_
_geom_bond_atom_site_label_1
_geom_bond_atom_site_label_2
_geom_bond_distance
Ru1 C4 2.152(4)
Ru1 C3 2.154(4)
Ru1 C2 2.159(3)
Ru1 N1 2.177(3)
Ru1 C1 2.179(4)
Ru1 C6 2.183(3)
Ru1 C5 2.192(3)
Ru1 Cl1 2.4143(16)
Ru1 Cl2 2.4269(11)
N1 C10 1.434(4)
O1 C16 1.235(5)
O2 C16 1.290(5)
C1 C2 1.394(5)
C1 C6 1.409(5)
C2 C3 1.420(5)
C3 C4 1.400(5)
C4 C5 1.414(5)
C5 C6 1.408(5)
C5 C9 1.506(5)
C6 C7 1.502(5)
C7 C8 1.527(6)
C8 C9 1.537(6)
C10 C11 1.377(4)
C10 C15 1.382(4)
C11 C12 1.378(5)
C12 C13 1.386(5)
C13 C14 1.387(5)
C13 C16 1.485(5)
C14 C15 1.377(4)
